data_2242535
loop_
_publ_author_name
'Sen, Pinar'
'Kansiz, Sevgi'
'Dege, Necmi'
'Iskenderov, Turganbay S.'
'Yildiz, S. Zeki'

_publ_section_title
;
 Crystal structure and Hirshfeld surface analysis of
 4-[4-(1<i>H</i>-benzo[<i>d</i>]imidazol-2-yl)phenoxy]phthalonitrile
 monohydrate
;
_journal_coeditor_code QM2124
_journal_issue 7
_journal_name_full 'Acta Crystallographica Section E'
_journal_page_first 994
_journal_page_last 997
_journal_paper_doi 10.1107/S2056989018008745
_journal_volume 74
_journal_year 2018
_chemical_formula_iupac 'C21 H12 N4 O, H2 O'
_chemical_formula_moiety 'C21 H12 N4 O, H2 O'
_chemical_formula_sum 'C21 H14 N4 O2'
_chemical_formula_weight 354.36
_chemical_name_systematic
;
4-[4-(1<i>H</i>-Benzo[<i>d</i>]imidazol-2-yl)phenoxy]phthalonitrile
monohydrate
;
_space_group_crystal_system orthorhombic
_space_group_IT_number 61
_space_group_name_Hall '-P 2ac 2ab'
_space_group_name_H-M_alt 'P b c a'
_symmetry_space_group_name_Hall '-P 2ac 2ab'
_symmetry_space_group_name_H-M 'P b c a'
_atom_sites_solution_hydrogens mixed
_audit_creation_method SHELXL-2017/1
_cell_angle_alpha 90
_cell_angle_beta 90
_cell_angle_gamma 90
_cell_formula_units_Z 8
_cell_length_a 8.7657(6)
_cell_length_b 27.285(2)
_cell_length_c 14.6938(13)
_cell_measurement_reflns_used 17763
_cell_measurement_temperature 296(2)
_cell_measurement_theta_max 27.61
_cell_measurement_theta_min 1.39
_cell_volume 3514.3(5)
_computing_cell_refinement
;
X-AREA (Stoe & Cie, 2004)
;
_computing_data_collection
;
X-AREA (Stoe & Cie, 2004)
;
_computing_data_reduction
;
X-RED (Stoe & Cie, 2004)
;
_computing_molecular_graphics
;
ORTEP-3 for Windows (Farrugia, 2012)
;
_computing_publication_material
;
WinGX (Farrugia, 2012) and PLATON (Spek, 2009)
;
_computing_structure_refinement
;
<i>SHELXL2017/1</i> (Sheldrick, 2015)
;
_computing_structure_solution
;
WinGX (Farrugia, 2012)
;
_diffrn_ambient_temperature 296(2)
_diffrn_detector_area_resol_mean 6.67
_diffrn_measured_fraction_theta_full 0.999
_diffrn_measured_fraction_theta_max 0.999
_diffrn_measurement_device_type 'STOE IPDS 2'
_diffrn_measurement_method 'rotation method'
_diffrn_radiation_type MoK\a
_diffrn_radiation_wavelength 0.71073
_diffrn_reflns_av_R_equivalents 0.0787
_diffrn_reflns_limit_h_max 10
_diffrn_reflns_limit_h_min -10
_diffrn_reflns_limit_k_max 33
_diffrn_reflns_limit_k_min -33
_diffrn_reflns_limit_l_max 18
_diffrn_reflns_limit_l_min -18
_diffrn_reflns_number 33692
_diffrn_reflns_theta_full 25.242
_diffrn_reflns_theta_max 25.999
_diffrn_reflns_theta_min 2.037
_exptl_absorpt_coefficient_mu 0.090
_exptl_absorpt_correction_T_max 0.9884
_exptl_absorpt_correction_T_min 0.9673
_exptl_absorpt_correction_type integration
_exptl_absorpt_process_details
;
(X-RED32; Stoe & Cie, 2004)
;
_exptl_crystal_colour red
_exptl_crystal_density_diffrn 1.339
_exptl_crystal_description stick
_exptl_crystal_F_000 1472
_exptl_crystal_size_max 0.790
_exptl_crystal_size_mid 0.387
_exptl_crystal_size_min 0.180
_refine_diff_density_max 0.206
_refine_diff_density_min -0.250
_refine_ls_extinction_method none
_refine_ls_goodness_of_fit_ref 0.906
_refine_ls_hydrogen_treatment mixed
_refine_ls_matrix_type full
_refine_ls_number_parameters 251
_refine_ls_number_reflns 3447
_refine_ls_number_restraints 0
_refine_ls_restrained_S_all 0.906
_refine_ls_R_factor_all 0.1052
_refine_ls_R_factor_gt 0.0444
_refine_ls_shift/su_max 0.000
_refine_ls_shift/su_mean 0.000
_refine_ls_structure_factor_coef Fsqd
_refine_ls_weighting_details 'w=1/[\s^2^(Fo^2^)+(0.0484P)^2^] where P=(Fo^2^+2Fc^2^)/3'
_refine_ls_weighting_scheme calc
_refine_ls_wR_factor_gt 0.0891
_refine_ls_wR_factor_ref 0.1056
_reflns_number_gt 1829
_reflns_number_total 3447
_reflns_threshold_expression 'I > 2\s(I)'
_cod_data_source_file qm2124sup1.cif
_cod_data_source_block I
_cod_original_cell_volume 3514.4(5)
_cod_database_code 2242535
_shelx_space_group_comment
;
The symmetry employed for this shelxl refinement is uniquely defined
by the following loop, which should always be used as a source of
symmetry information in preference to the above space-group names.
They are only intended as comments.
;

loop_
_space_group_symop_operation_xyz
'x, y, z'
'-x+1/2, -y, z+1/2'
'-x, y+1/2, -z+1/2'
'x+1/2, -y+1/2, -z'
'-x, -y, -z'
'x-1/2, y, -z-1/2'
'x, -y-1/2, z-1/2'
'-x-1/2, y-1/2, z'

loop_
_atom_site_type_symbol
_atom_site_label
_atom_site_fract_x
_atom_site_fract_y
_atom_site_fract_z
_atom_site_U_iso_or_equiv
_atom_site_adp_type
_atom_site_calc_flag
_atom_site_occupancy
O O1 0.69369(16) 0.65950(6) 0.29785(11) 0.0737(5) Uani d 1
N N2 0.2691(2) 0.46625(6) 0.26099(13) 0.0612(5) Uani d 1
N N1 0.3278(2) 0.47874(7) 0.11536(11) 0.0660(5) Uani d 1
C C15 0.4616(2) 0.70114(8) 0.34035(13) 0.0556(5) Uani d 1
H H15 0.401592 0.674922 0.321542 0.067 Uiso calc 1
C C8 0.4411(2) 0.53611(7) 0.22666(14) 0.0570(5) Uani d 1
C C16 0.3945(2) 0.74273(8) 0.37607(13) 0.0555(5) Uani d 1
N N3 0.1021(3) 0.74647(8) 0.38612(15) 0.0877(7) Uani d 1
C C11 0.6078(2) 0.61778(8) 0.27451(15) 0.0617(6) Uani d 1
C C7 0.3485(2) 0.49377(7) 0.20015(14) 0.0575(5) Uani d 1
C C14 0.6179(3) 0.69884(8) 0.33284(14) 0.0595(6) Uani d 1
C C5 0.1905(3) 0.43125(8) 0.21300(14) 0.0598(6) Uani d 1
C C6 0.2289(3) 0.43919(8) 0.12231(15) 0.0626(6) Uani d 1
C C20 0.2314(3) 0.74515(8) 0.38237(15) 0.0629(6) Uani d 1
C C9 0.4841(3) 0.54391(8) 0.31609(14) 0.0636(6) Uani d 1
H H9 0.455684 0.521444 0.360562 0.076 Uiso calc 1
C C17 0.4835(3) 0.78215(8) 0.40457(14) 0.0641(6) Uani d 1
C C10 0.5683(3) 0.58453(9) 0.34017(15) 0.0669(6) Uani d 1
H H10 0.597961 0.589294 0.400289 0.080 Uiso calc 1
O O2 0.2249(4) 0.46945(10) 0.44787(13) 0.1486(11) Uani d 1
H H2B 0.205614 0.441905 0.472290 0.223 Uiso d 1
H H2C 0.175029 0.490023 0.479514 0.223 Uiso d 1
C C13 0.4861(3) 0.56973(9) 0.16191(15) 0.0728(7) Uani d 1
H H13 0.460140 0.564674 0.101255 0.087 Uiso calc 1
C C19 0.7071(3) 0.73832(10) 0.35927(16) 0.0730(7) Uani d 1
H H19 0.812628 0.736903 0.353160 0.088 Uiso calc 1
C C18 0.6397(3) 0.77925(10) 0.39428(16) 0.0796(7) Uani d 1
H H18 0.700081 0.805688 0.411514 0.095 Uiso calc 1
C C1 0.1650(3) 0.40948(9) 0.05537(17) 0.0779(7) Uani d 1
H H1 0.189956 0.413927 -0.005580 0.093 Uiso calc 1
C C12 0.5683(3) 0.61047(9) 0.18562(16) 0.0729(7) Uani d 1
H H12 0.597142 0.633031 0.141412 0.087 Uiso calc 1
C C21 0.4137(3) 0.82420(10) 0.44552(17) 0.0822(8) Uani d 1
C C4 0.0891(3) 0.39499(8) 0.23910(17) 0.0754(7) Uani d 1
H H4 0.063662 0.390196 0.299896 0.090 Uiso calc 1
N N4 0.3579(3) 0.85731(10) 0.47866(17) 0.1136(9) Uani d 1
C C3 0.0277(3) 0.36651(9) 0.17176(19) 0.0827(7) Uani d 1
H H3 -0.040521 0.341761 0.187190 0.099 Uiso calc 1
C C2 0.0650(3) 0.37372(9) 0.08091(19) 0.0822(7) Uani d 1
H H2A 0.021084 0.353825 0.036701 0.099 Uiso calc 1
H H2 0.259(3) 0.4705(9) 0.3227(17) 0.085(8) Uiso d 1

loop_
_atom_site_aniso_label
_atom_site_aniso_U_11
_atom_site_aniso_U_22
_atom_site_aniso_U_33
_atom_site_aniso_U_12
_atom_site_aniso_U_13
_atom_site_aniso_U_23
O1 0.0442(9) 0.0814(11) 0.0956(11) -0.0072(9) 0.0038(8) -0.0091(9)
N2 0.0693(13) 0.0588(11) 0.0555(11) 0.0030(9) 0.0003(10) 0.0023(10)
N1 0.0762(13) 0.0634(12) 0.0585(11) 0.0056(10) 0.0011(10) 0.0022(9)
C15 0.0494(14) 0.0554(13) 0.0620(12) -0.0078(10) -0.0041(10) -0.0002(10)
C8 0.0545(13) 0.0530(13) 0.0633(13) 0.0111(11) -0.0010(10) 0.0039(10)
C16 0.0581(14) 0.0553(13) 0.0532(12) -0.0051(11) -0.0036(10) 0.0025(10)
N3 0.0663(15) 0.0929(16) 0.1039(17) 0.0086(13) 0.0019(13) -0.0076(12)
C11 0.0458(13) 0.0665(14) 0.0728(15) 0.0047(11) 0.0039(11) -0.0020(12)
C7 0.0594(14) 0.0550(13) 0.0582(13) 0.0133(11) -0.0004(11) 0.0047(10)
C14 0.0536(15) 0.0676(15) 0.0572(12) -0.0049(12) 0.0003(11) -0.0017(11)
C5 0.0635(15) 0.0510(12) 0.0651(13) 0.0095(12) -0.0034(11) 0.0033(11)
C6 0.0676(15) 0.0568(13) 0.0632(13) 0.0097(12) -0.0030(12) 0.0003(11)
C20 0.0639(17) 0.0579(14) 0.0668(14) 0.0009(12) -0.0017(13) -0.0041(11)
C9 0.0660(15) 0.0651(14) 0.0597(13) 0.0066(12) 0.0051(11) 0.0027(11)
C17 0.0725(17) 0.0634(15) 0.0563(12) -0.0144(13) -0.0031(11) -0.0020(11)
C10 0.0606(15) 0.0779(16) 0.0620(13) 0.0063(13) 0.0017(11) -0.0049(12)
O2 0.264(3) 0.1188(17) 0.0633(11) -0.079(2) 0.0336(15) -0.0127(11)
C13 0.0824(17) 0.0731(16) 0.0628(13) -0.0058(14) -0.0087(13) 0.0085(12)
C19 0.0528(15) 0.098(2) 0.0683(14) -0.0241(14) -0.0033(11) -0.0065(13)
C18 0.085(2) 0.0824(18) 0.0709(15) -0.0335(16) -0.0013(14) -0.0168(13)
C1 0.0890(18) 0.0737(16) 0.0710(15) 0.0085(15) -0.0049(14) -0.0034(13)
C12 0.0713(17) 0.0743(16) 0.0731(15) -0.0070(13) -0.0037(13) 0.0125(12)
C21 0.112(2) 0.0648(16) 0.0694(15) -0.0126(16) -0.0029(14) -0.0104(13)
C4 0.0823(18) 0.0674(15) 0.0764(15) 0.0009(14) 0.0025(14) 0.0061(13)
N4 0.157(2) 0.0810(16) 0.1027(18) 0.0009(17) -0.0028(17) -0.0252(14)
C3 0.0792(18) 0.0662(16) 0.103(2) -0.0019(13) -0.0046(16) -0.0015(15)
C2 0.087(2) 0.0679(17) 0.0922(19) 0.0068(15) -0.0177(16) -0.0126(14)

loop_
_atom_type_symbol
_atom_type_description
_atom_type_scat_dispersion_real
_atom_type_scat_dispersion_imag
_atom_type_scat_source
C C 0.0033 0.0016 'International Tables Vol C Tables 4.2.6.8 and 6.1.1.4'
H H 0.0000 0.0000 'International Tables Vol C Tables 4.2.6.8 and 6.1.1.4'
N N 0.0061 0.0033 'International Tables Vol C Tables 4.2.6.8 and 6.1.1.4'
O O 0.0106 0.0060 'International Tables Vol C Tables 4.2.6.8 and 6.1.1.4'

loop_
_geom_angle_atom_site_label_1
_geom_angle_atom_site_label_2
_geom_angle_atom_site_label_3
_geom_angle
C14 O1 C11 117.92(16)
C7 N2 C5 107.66(18)
C7 N2 H2 129.0(15)
C5 N2 H2 123.1(15)
C7 N1 C6 104.91(18)
C14 C15 C16 119.5(2)
C14 C15 H15 120.3
C16 C15 H15 120.3
C13 C8 C9 118.4(2)
C13 C8 C7 119.96(19)
C9 C8 C7 121.66(19)
C15 C16 C17 120.7(2)
C15 C16 C20 119.1(2)
C17 C16 C20 120.2(2)
C12 C11 C10 120.9(2)
C12 C11 O1 119.1(2)
C10 C11 O1 120.0(2)
N1 C7 N2 112.18(19)
N1 C7 C8 124.8(2)
N2 C7 C8 122.99(19)
O1 C14 C15 123.5(2)
O1 C14 C19 116.3(2)
C15 C14 C19 120.2(2)
N2 C5 C4 132.6(2)
N2 C5 C6 105.2(2)
C4 C5 C6 122.1(2)
N1 C6 C5 110.03(19)
N1 C6 C1 130.7(2)
C5 C6 C1 119.3(2)
N3 C20 C16 178.8(3)
C10 C9 C8 120.9(2)
C10 C9 H9 119.5
C8 C9 H9 119.5
C18 C17 C16 118.6(2)
C18 C17 C21 121.0(2)
C16 C17 C21 120.4(2)
C11 C10 C9 119.2(2)
C11 C10 H10 120.4
C9 C10 H10 120.4
H2B O2 H2C 104.5
C12 C13 C8 121.0(2)
C12 C13 H13 119.5
C8 C13 H13 119.5
C18 C19 C14 119.8(2)
C18 C19 H19 120.1
C14 C19 H19 120.1
C19 C18 C17 121.2(2)
C19 C18 H18 119.4
C17 C18 H18 119.4
C2 C1 C6 118.7(2)
C2 C1 H1 120.6
C6 C1 H1 120.6
C11 C12 C13 119.7(2)
C11 C12 H12 120.2
C13 C12 H12 120.2
N4 C21 C17 179.4(3)
C3 C4 C5 117.3(2)
C3 C4 H4 121.4
C5 C4 H4 121.4
C4 C3 C2 121.5(2)
C4 C3 H3 119.3
C2 C3 H3 119.3
C1 C2 C3 121.1(2)
C1 C2 H2A 119.4
C3 C2 H2A 119.4

loop_
_geom_bond_atom_site_label_1
_geom_bond_atom_site_label_2
_geom_bond_distance
O1 C14 1.363(2)
O1 C11 1.407(2)
N2 C7 1.359(3)
N2 C5 1.373(3)
N2 H2 0.92(2)
N1 C7 1.324(3)
N1 C6 1.388(3)
C15 C14 1.376(3)
C15 C16 1.382(3)
C15 H15 0.9300
C8 C13 1.379(3)
C8 C9 1.383(3)
C8 C7 1.465(3)
C16 C17 1.393(3)
C16 C20 1.435(3)
N3 C20 1.135(3)
C11 C12 1.366(3)
C11 C10 1.369(3)
C14 C19 1.387(3)
C5 C4 1.384(3)
C5 C6 1.391(3)
C6 C1 1.392(3)
C9 C10 1.378(3)
C9 H9 0.9300
C17 C18 1.379(3)
C17 C21 1.433(4)
C10 H10 0.9300
O2 H2B 0.8500
O2 H2C 0.8500
C13 C12 1.370(3)
C13 H13 0.9300
C19 C18 1.364(3)
C19 H19 0.9300
C18 H18 0.9300
C1 C2 1.364(3)
C1 H1 0.9300
C12 H12 0.9300
C21 N4 1.137(3)
C4 C3 1.368(3)
C4 H4 0.9300
C3 C2 1.388(4)
C3 H3 0.9300
C2 H2A 0.9300

loop_
_geom_hbond_atom_site_label_D
_geom_hbond_atom_site_label_H
_geom_hbond_atom_site_label_A
_geom_hbond_site_symmetry_A
_geom_hbond_distance_DH
_geom_hbond_distance_HA
_geom_hbond_distance_DA
_geom_hbond_angle_DHA
_geom_hbond_publ_flag
N2 H2 O2 . 0.92(2) 1.86(3) 2.774(3) 171(2) yes
O2 H2C N1 2_565 0.85 2.17 2.876(2) 140.0 yes
C15 H15 O1 6_556 0.93 2.56 3.306(2) 137.0 yes
C19 H19 N3 1_655 0.93 2.60 3.491(3) 161.7 yes

loop_
_geom_torsion_atom_site_label_1
_geom_torsion_atom_site_label_2
_geom_torsion_atom_site_label_3
_geom_torsion_atom_site_label_4
_geom_torsion
C14 C15 C16 C17 -0.1(3)
C14 C15 C16 C20 179.04(19)
C14 O1 C11 C12 99.2(2)
C14 O1 C11 C10 -82.4(2)
C6 N1 C7 N2 0.1(2)
C6 N1 C7 C8 -177.8(2)
C5 N2 C7 N1 -0.5(2)
C5 N2 C7 C8 177.44(19)
C13 C8 C7 N1 14.5(3)
C9 C8 C7 N1 -166.3(2)
C13 C8 C7 N2 -163.2(2)
C9 C8 C7 N2 16.0(3)
C11 O1 C14 C15 -4.8(3)
C11 O1 C14 C19 176.87(19)
C16 C15 C14 O1 -179.49(18)
C16 C15 C14 C19 -1.2(3)
C7 N2 C5 C4 -177.5(2)
C7 N2 C5 C6 0.7(2)
C7 N1 C6 C5 0.4(2)
C7 N1 C6 C1 178.7(2)
N2 C5 C6 N1 -0.7(2)
C4 C5 C6 N1 177.75(19)
N2 C5 C6 C1 -179.20(19)
C4 C5 C6 C1 -0.8(3)
C13 C8 C9 C10 0.7(3)
C7 C8 C9 C10 -178.5(2)
C15 C16 C17 C18 1.6(3)
C20 C16 C17 C18 -177.6(2)
C15 C16 C17 C21 -177.0(2)
C20 C16 C17 C21 3.8(3)
C12 C11 C10 C9 -1.7(3)
O1 C11 C10 C9 179.93(19)
C8 C9 C10 C11 0.9(3)
C9 C8 C13 C12 -1.4(3)
C7 C8 C13 C12 177.8(2)
O1 C14 C19 C18 179.5(2)
C15 C14 C19 C18 1.1(3)
C14 C19 C18 C17 0.4(4)
C16 C17 C18 C19 -1.7(4)
C21 C17 C18 C19 176.9(2)
N1 C6 C1 C2 -177.4(2)
C5 C6 C1 C2 0.7(3)
C10 C11 C12 C13 1.0(3)
O1 C11 C12 C13 179.3(2)
C8 C13 C12 C11 0.6(4)
N2 C5 C4 C3 178.5(2)
C6 C5 C4 C3 0.5(3)
C5 C4 C3 C2 -0.2(4)
C6 C1 C2 C3 -0.5(4)
C4 C3 C2 C1 0.2(4)

_cod_database_fobs_code 2242535
